data_7041258
loop_
_publ_author_name
'Zhang, Shu-Hua'
'Wang, Ji-Ming'
'Zhang, Hai-Yang'
'Fan, Yi-Peng'
'Xiao, Yu'

_publ_section_title
;
 Highly efficient electrochemiluminescence based on 4-amino-1,2,4-triazole
 Schiff base two-dimensional Zn/Cd coordination polymers.
;
_journal_issue 2
_journal_name_full 'Dalton transactions (Cambridge, England : 2003)'
_journal_page_first 410
_journal_page_last 419
_journal_paper_doi 10.1039/c6dt04059d
_journal_volume 46
_journal_year 2017
_chemical_formula_moiety 'C18 H10 Cl4 N8 O2 Zn'
_chemical_formula_sum 'C18 H10 Cl4 N8 O2 Zn'
_chemical_formula_weight 577.51
_chemical_name_systematic
; 
 ? 
;
_space_group_IT_number 14
_symmetry_cell_setting monoclinic
_symmetry_space_group_name_Hall '-P 2ybc'
_symmetry_space_group_name_H-M 'P 1 21/c 1'
_atom_sites_solution_hydrogens geom
_atom_sites_solution_primary direct
_atom_sites_solution_secondary difmap
_audit_creation_method SHELXL-97
_audit_update_record
;
2016-11-21 deposited with the CCDC.
2016-11-28 downloaded from the CCDC.
;
_cell_angle_alpha 90.00
_cell_angle_beta 100.145(5)
_cell_angle_gamma 90.00
_cell_formula_units_Z 2
_cell_length_a 12.1364(8)
_cell_length_b 8.6903(4)
_cell_length_c 10.3966(4)
_cell_measurement_reflns_used 2239
_cell_measurement_temperature 293(2)
_cell_measurement_theta_max 28.8170
_cell_measurement_theta_min 3.9720
_cell_volume 1079.37(10)
_computing_structure_refinement 'SHELXL-97 (Sheldrick, 1997)'
_computing_structure_solution 'SHELXS-97 (Sheldrick, 1990)'
_diffrn_ambient_temperature 293(2)
_diffrn_detector_area_resol_mean 0
_diffrn_measured_fraction_theta_full 0.998
_diffrn_measured_fraction_theta_max 0.998
_diffrn_measurement_device_type 'SuperNova, Single source at offset, Eos'
_diffrn_measurement_method '\w scans'
_diffrn_radiation_monochromator graphite
_diffrn_radiation_source 'fine-focus sealed tube'
_diffrn_radiation_type MoK\a
_diffrn_radiation_wavelength 0.71073
_diffrn_reflns_av_R_equivalents 0.0218
_diffrn_reflns_av_sigmaI/netI 0.0306
_diffrn_reflns_limit_h_max 14
_diffrn_reflns_limit_h_min -14
_diffrn_reflns_limit_k_max 8
_diffrn_reflns_limit_k_min -10
_diffrn_reflns_limit_l_max 10
_diffrn_reflns_limit_l_min -12
_diffrn_reflns_number 4082
_diffrn_reflns_theta_full 25.01
_diffrn_reflns_theta_max 25.01
_diffrn_reflns_theta_min 3.08
_diffrn_standards_decay_% 0
_diffrn_standards_interval_count 0
_diffrn_standards_interval_time 0
_diffrn_standards_number 0
_exptl_absorpt_coefficient_mu 1.669
_exptl_absorpt_correction_T_max 0.968
_exptl_absorpt_correction_T_min 0.857
_exptl_absorpt_correction_type multi-scan
_exptl_absorpt_process_details SADABS
_exptl_crystal_colour yellow
_exptl_crystal_density_diffrn 1.777
_exptl_crystal_density_method 'not measured'
_exptl_crystal_description block
_exptl_crystal_F_000 576
_exptl_crystal_size_max 0.19
_exptl_crystal_size_mid 0.17
_exptl_crystal_size_min 0.14
_refine_diff_density_max 1.181
_refine_diff_density_min -1.066
_refine_diff_density_rms 0.081
_refine_ls_extinction_method none
_refine_ls_goodness_of_fit_ref 1.007
_refine_ls_hydrogen_treatment constr
_refine_ls_matrix_type full
_refine_ls_number_parameters 151
_refine_ls_number_reflns 1902
_refine_ls_number_restraints 0
_refine_ls_restrained_S_all 1.007
_refine_ls_R_factor_all 0.0490
_refine_ls_R_factor_gt 0.0415
_refine_ls_shift/su_max 0.000
_refine_ls_shift/su_mean 0.000
_refine_ls_structure_factor_coef Fsqd
_refine_ls_weighting_details 'calc w=1/[\s^2^(Fo^2^)+(0.0510P)^2^+2.6000P] where P=(Fo^2^+2Fc^2^)/3'
_refine_ls_weighting_scheme calc
_refine_ls_wR_factor_gt 0.1042
_refine_ls_wR_factor_ref 0.1098
_reflns_number_gt 1640
_reflns_number_total 1902
_reflns_threshold_expression >2sigma(I)
_cod_data_source_file c6dt04059d2.cif
_cod_data_source_block 1407067
_cod_depositor_comments
;
The following automatic conversions were performed:

'_refine_ls_hydrogen_treatment' value 'CONSTR' changed to 'constr'
according to
/usr/data/users/saulius/crontab/automatic-downloads/rss-feeds/RSC/lib/dictionaries/cif_core.dic
dictionary named 'cif_core.dic' version 2.4.2 from 2011-04-26.

Automatic conversion script
Id: cif_fix_values 4268 2015-11-12 08:31:59Z antanas 

 Adding full bibliography for 7041256--7041259.cif.
;
_cod_original_sg_symbol_H-M 'P 2(1)/c '
_cod_database_code 7041258

loop_
_symmetry_equiv_pos_as_xyz
'x, y, z'
'-x, y+1/2, -z+1/2'
'-x, -y, -z'
'x, -y-1/2, z-1/2'

loop_
_atom_site_label
_atom_site_type_symbol
_atom_site_fract_x
_atom_site_fract_y
_atom_site_fract_z
_atom_site_U_iso_or_equiv
_atom_site_adp_type
_atom_site_occupancy
_atom_site_symmetry_multiplicity
_atom_site_calc_flag
_atom_site_refinement_flags
Zn1 Zn 0.0000 0.5000 0.5000 0.0248(2) Uani 1 2 d S
Cl1 Cl 0.20872(9) 0.32173(14) 0.89277(9) 0.0473(3) Uani 1 1 d .
Cl2 Cl 0.58972(12) 0.5727(3) 0.79540(16) 0.1081(8) Uani 1 1 d .
O1 O 0.1223(2) 0.3889(3) 0.6208(2) 0.0299(6) Uani 1 1 d .
C7 C 0.2350(3) 0.5744(5) 0.4437(4) 0.0355(9) Uani 1 1 d .
H7 H 0.2818 0.6240 0.3950 0.043 Uiso 1 1 calc R
C6 C 0.3965(4) 0.5655(7) 0.6181(4) 0.0566(13) Uani 1 1 d .
H6 H 0.4357 0.6174 0.5622 0.068 Uiso 1 1 calc R
C1 C 0.2842(3) 0.5243(5) 0.5751(4) 0.0377(9) Uani 1 1 d .
C2 C 0.2223(3) 0.4398(4) 0.6555(3) 0.0289(8) Uani 1 1 d .
C3 C 0.2812(3) 0.4138(5) 0.7863(4) 0.0349(9) Uani 1 1 d .
C5 C 0.4484(4) 0.5294(7) 0.7421(5) 0.0614(15) Uani 1 1 d .
C4 C 0.3895(4) 0.4556(6) 0.8275(4) 0.0528(12) Uani 1 1 d .
H4 H 0.4242 0.4348 0.9128 0.063 Uiso 1 1 calc R
N4 N 0.1327(3) 0.5557(4) 0.3901(3) 0.0270(7) Uani 1 1 d .
N2 N 0.0518(3) 0.7906(3) 0.1117(3) 0.0285(7) Uani 1 1 d .
N3 N 0.1084(3) 0.6249(3) 0.2641(3) 0.0275(7) Uani 1 1 d .
N1 N 0.0724(3) 0.6544(4) 0.0527(3) 0.0383(8) Uani 1 1 d .
C8 C 0.1049(4) 0.5564(5) 0.1466(3) 0.0368(9) Uani 1 1 d .
H8A H 0.1230 0.4540 0.1345 0.044 Uiso 1 1 calc R
C9 C 0.0741(3) 0.7696(4) 0.2385(3) 0.0309(8) Uani 1 1 d .
H9A H 0.0671 0.8439 0.3010 0.037 Uiso 1 1 calc R

loop_
_atom_site_aniso_label
_atom_site_aniso_U_11
_atom_site_aniso_U_22
_atom_site_aniso_U_33
_atom_site_aniso_U_23
_atom_site_aniso_U_13
_atom_site_aniso_U_12
Zn1 0.0283(3) 0.0289(3) 0.0145(3) 0.0006(2) -0.0033(2) 0.0006(2)
Cl1 0.0494(6) 0.0622(7) 0.0268(5) 0.0146(5) -0.0030(4) -0.0141(5)
Cl2 0.0498(9) 0.193(2) 0.0684(10) 0.0453(12) -0.0240(7) -0.0533(11)
O1 0.0287(14) 0.0329(14) 0.0243(12) 0.0044(11) -0.0060(10) -0.0020(11)
C7 0.034(2) 0.047(2) 0.0244(19) 0.0094(17) 0.0040(16) -0.0026(18)
C6 0.045(3) 0.086(4) 0.034(2) 0.018(2) -0.005(2) -0.023(3)
C1 0.034(2) 0.050(2) 0.0254(19) 0.0070(17) -0.0051(16) -0.0032(18)
C2 0.032(2) 0.0309(19) 0.0214(17) 0.0024(15) -0.0033(15) 0.0019(16)
C3 0.037(2) 0.040(2) 0.0243(19) 0.0069(17) -0.0029(16) -0.0055(18)
C5 0.041(3) 0.093(4) 0.041(3) 0.018(3) -0.015(2) -0.024(3)
C4 0.045(3) 0.079(3) 0.026(2) 0.014(2) -0.0141(19) -0.015(2)
N4 0.0349(17) 0.0311(16) 0.0132(13) 0.0046(12) -0.0005(12) 0.0036(13)
N2 0.0347(17) 0.0305(16) 0.0185(14) 0.0023(12) -0.0007(12) -0.0006(14)
N3 0.0373(17) 0.0310(16) 0.0130(13) 0.0037(12) 0.0007(12) 0.0033(13)
N1 0.061(2) 0.0348(18) 0.0168(15) -0.0007(13) 0.0005(15) 0.0003(16)
C8 0.058(3) 0.031(2) 0.0198(18) -0.0017(16) 0.0017(17) 0.0031(19)
C9 0.041(2) 0.0304(19) 0.0198(17) 0.0018(15) 0.0020(15) 0.0012(17)

loop_
_atom_type_symbol
_atom_type_description
_atom_type_scat_dispersion_real
_atom_type_scat_dispersion_imag
_atom_type_scat_source
C C 0.0033 0.0016 'International Tables Vol C Tables 4.2.6.8 and 6.1.1.4'
H H 0.0000 0.0000 'International Tables Vol C Tables 4.2.6.8 and 6.1.1.4'
Cl Cl 0.1484 0.1585 'International Tables Vol C Tables 4.2.6.8 and 6.1.1.4'
N N 0.0061 0.0033 'International Tables Vol C Tables 4.2.6.8 and 6.1.1.4'
O O 0.0106 0.0060 'International Tables Vol C Tables 4.2.6.8 and 6.1.1.4'
Zn Zn 0.2839 1.4301 'International Tables Vol C Tables 4.2.6.8 and 6.1.1.4'

loop_
_geom_angle_atom_site_label_1
_geom_angle_atom_site_label_2
_geom_angle_atom_site_label_3
_geom_angle
_geom_angle_site_symmetry_1
_geom_angle_site_symmetry_3
O1 Zn1 O1 180.0 3_566 .
O1 Zn1 N4 95.62(10) 3_566 .
O1 Zn1 N4 84.38(10) . .
O1 Zn1 N4 84.38(10) 3_566 3_566
O1 Zn1 N4 95.62(10) . 3_566
N4 Zn1 N4 180.0 . 3_566
O1 Zn1 N2 87.50(10) 3_566 2_545
O1 Zn1 N2 92.50(10) . 2_545
N4 Zn1 N2 94.35(11) . 2_545
N4 Zn1 N2 85.65(11) 3_566 2_545
O1 Zn1 N2 92.50(10) 3_566 4_576
O1 Zn1 N2 87.50(10) . 4_576
N4 Zn1 N2 85.65(11) . 4_576
N4 Zn1 N2 94.35(11) 3_566 4_576
N2 Zn1 N2 180.00(9) 2_545 4_576
C2 O1 Zn1 124.6(2) . .
N4 C7 C1 125.2(3) . .
N4 C7 H7 117.4 . .
C1 C7 H7 117.4 . .
C5 C6 C1 120.2(4) . .
C5 C6 H6 119.9 . .
C1 C6 H6 119.9 . .
C6 C1 C2 121.9(4) . .
C6 C1 C7 115.9(4) . .
C2 C1 C7 122.2(3) . .
O1 C2 C1 125.8(3) . .
O1 C2 C3 120.0(3) . .
C1 C2 C3 114.3(3) . .
C4 C3 C2 123.2(4) . .
C4 C3 Cl1 119.7(3) . .
C2 C3 Cl1 117.1(3) . .
C6 C5 C4 120.3(4) . .
C6 C5 Cl2 120.9(4) . .
C4 C5 Cl2 118.8(3) . .
C3 C4 C5 120.0(4) . .
C3 C4 H4 120.0 . .
C5 C4 H4 120.0 . .
C7 N4 N3 112.1(3) . .
C7 N4 Zn1 123.2(2) . .
N3 N4 Zn1 121.4(2) . .
C9 N2 N1 107.9(3) . .
C9 N2 Zn1 129.6(3) . 2
N1 N2 Zn1 122.4(2) . 2
C9 N3 C8 106.0(3) . .
C9 N3 N4 126.0(3) . .
C8 N3 N4 127.8(3) . .
C8 N1 N2 106.5(3) . .
N1 C8 N3 110.3(3) . .
N1 C8 H8A 124.9 . .
N3 C8 H8A 124.9 . .
N2 C9 N3 109.4(3) . .
N2 C9 H9A 125.3 . .
N3 C9 H9A 125.3 . .

loop_
_geom_bond_atom_site_label_1
_geom_bond_atom_site_label_2
_geom_bond_distance
_geom_bond_site_symmetry_2
Zn1 O1 2.013(2) 3_566
Zn1 O1 2.013(2) .
Zn1 N4 2.187(3) .
Zn1 N4 2.187(3) 3_566
Zn1 N2 2.191(3) 2_545
Zn1 N2 2.191(3) 4_576
Cl1 C3 1.727(4) .
Cl2 C5 1.748(5) .
O1 C2 1.283(4) .
C7 N4 1.279(5) .
C7 C1 1.457(5) .
C7 H7 0.9300 .
C6 C5 1.367(6) .
C6 C1 1.404(6) .
C6 H6 0.9300 .
C1 C2 1.422(6) .
C2 C3 1.439(5) .
C3 C4 1.358(6) .
C5 C4 1.392(7) .
C4 H4 0.9300 .
N4 N3 1.424(4) .
N2 C9 1.311(4) .
N2 N1 1.376(4) .
N2 Zn1 2.191(3) 2
N3 C9 1.337(5) .
N3 C8 1.353(5) .
N1 C8 1.302(5) .
C8 H8A 0.9300 .
C9 H9A 0.9300 .

loop_
_geom_torsion_atom_site_label_1
_geom_torsion_atom_site_label_2
_geom_torsion_atom_site_label_3
_geom_torsion_atom_site_label_4
_geom_torsion
_geom_torsion_site_symmetry_1
O1 Zn1 O1 C2 9(100) 3_566
N4 Zn1 O1 C2 40.7(3) .
N4 Zn1 O1 C2 -139.3(3) 3_566
N2 Zn1 O1 C2 134.8(3) 2_545
N2 Zn1 O1 C2 -45.2(3) 4_576
C5 C6 C1 C2 -2.4(8) .
C5 C6 C1 C7 177.1(5) .
N4 C7 C1 C6 -175.9(5) .
N4 C7 C1 C2 3.6(7) .
Zn1 O1 C2 C1 -36.4(5) .
Zn1 O1 C2 C3 143.1(3) .
C6 C1 C2 O1 -175.1(4) .
C7 C1 C2 O1 5.4(7) .
C6 C1 C2 C3 5.4(6) .
C7 C1 C2 C3 -174.1(4) .
O1 C2 C3 C4 175.7(4) .
C1 C2 C3 C4 -4.8(6) .
O1 C2 C3 Cl1 -3.2(5) .
C1 C2 C3 Cl1 176.4(3) .
C1 C6 C5 C4 -1.8(9) .
C1 C6 C5 Cl2 177.4(4) .
C2 C3 C4 C5 1.0(8) .
Cl1 C3 C4 C5 179.8(4) .
C6 C5 C4 C3 2.5(9) .
Cl2 C5 C4 C3 -176.7(4) .
C1 C7 N4 N3 176.6(4) .
C1 C7 N4 Zn1 16.8(6) .
O1 Zn1 N4 C7 148.5(3) 3_566
O1 Zn1 N4 C7 -31.5(3) .
N4 Zn1 N4 C7 153(100) 3_566
N2 Zn1 N4 C7 -123.6(3) 2_545
N2 Zn1 N4 C7 56.4(3) 4_576
O1 Zn1 N4 N3 -9.4(3) 3_566
O1 Zn1 N4 N3 170.6(3) .
N4 Zn1 N4 N3 -5(100) 3_566
N2 Zn1 N4 N3 78.5(3) 2_545
N2 Zn1 N4 N3 -101.5(3) 4_576
C7 N4 N3 C9 -89.3(4) .
Zn1 N4 N3 C9 70.9(4) .
C7 N4 N3 C8 97.3(5) .
Zn1 N4 N3 C8 -102.5(4) .
C9 N2 N1 C8 0.8(5) .
Zn1 N2 N1 C8 177.8(3) 2
N2 N1 C8 N3 -1.3(5) .
C9 N3 C8 N1 1.3(5) .
N4 N3 C8 N1 175.8(3) .
N1 N2 C9 N3 0.0(4) .
Zn1 N2 C9 N3 -176.7(2) 2
C8 N3 C9 N2 -0.8(4) .
N4 N3 C9 N2 -175.4(3) .
